data_2011834
loop_
_publ_author_name
'Yoon, Il'
'Park, Ki-Min'
'Lee, Shim Sung'

_publ_section_title
;
 Tritosylate of diethanolamine
;
_journal_issue 3
_journal_name_full 'Acta Crystallographica Section C'
_journal_page_first 321
_journal_page_last 322
_journal_paper_doi 10.1107/S0108270100019788
_journal_volume 57
_journal_year 2001
_chemical_formula_moiety 'C25 H29 N O8 S3'
_chemical_formula_sum 'C25 H29 N O8 S3'
_chemical_formula_weight 567.67
_chemical_name_systematic
;
N-(tolyl-p-sulfonyl)-3-aza-1,5-bis(tolyl-p-sulfonyloxy)pentane
;
_space_group_IT_number 14
_symmetry_cell_setting monoclinic
_symmetry_space_group_name_Hall '-P 2ybc'
_symmetry_space_group_name_H-M 'P 1 21/c 1'
_audit_creation_method SHELXTL
_cell_angle_alpha 90.00
_cell_angle_beta 113.3300(10)
_cell_angle_gamma 90.00
_cell_formula_units_Z 4
_cell_length_a 11.3887(10)
_cell_length_b 22.0576(19)
_cell_length_c 11.7301(10)
_cell_measurement_reflns_used 17590
_cell_measurement_temperature 293(2)
_cell_measurement_theta_max 28.39
_cell_measurement_theta_min 1.85
_cell_volume 2705.8(4)
_computing_cell_refinement 'SAINT (Siemens, 1996)'
_computing_data_collection 'SMART (Siemens, 1996)'
_computing_data_reduction 'SHELXTL (Sheldrick, 1996b)'
_computing_molecular_graphics SHELXTL
_computing_publication_material SHELXTL
_computing_structure_refinement SHELXTL
_computing_structure_solution SHELXTL
_diffrn_ambient_temperature 293(2)
_diffrn_measured_fraction_theta_full .970
_diffrn_measured_fraction_theta_max .970
_diffrn_measurement_device_type 'CCD area detector'
_diffrn_measurement_method '\f and \w scans'
_diffrn_radiation_monochromator graphite
_diffrn_radiation_source 'fine-focus sealed tube'
_diffrn_radiation_type MoK\a
_diffrn_radiation_wavelength .71073
_diffrn_reflns_av_R_equivalents .0474
_diffrn_reflns_av_sigmaI/netI .0552
_diffrn_reflns_limit_h_max 13
_diffrn_reflns_limit_h_min -15
_diffrn_reflns_limit_k_max 23
_diffrn_reflns_limit_k_min -29
_diffrn_reflns_limit_l_max 14
_diffrn_reflns_limit_l_min -14
_diffrn_reflns_number 17590
_diffrn_reflns_theta_full 28.39
_diffrn_reflns_theta_max 28.39
_diffrn_reflns_theta_min 1.85
_exptl_absorpt_coefficient_mu .322
_exptl_absorpt_correction_type none
_exptl_crystal_colour colorless
_exptl_crystal_density_diffrn 1.394
_exptl_crystal_density_method 'not measured'
_exptl_crystal_description plate
_exptl_crystal_F_000 1192
_exptl_crystal_size_max .40
_exptl_crystal_size_mid .30
_exptl_crystal_size_min .10
_refine_diff_density_max .282
_refine_diff_density_min -.289
_refine_ls_extinction_method none
_refine_ls_goodness_of_fit_ref 1.003
_refine_ls_hydrogen_treatment constr
_refine_ls_matrix_type full
_refine_ls_number_parameters 334
_refine_ls_number_reflns 6572
_refine_ls_number_restraints 0
_refine_ls_restrained_S_all 1.003
_refine_ls_R_factor_all .1019
_refine_ls_R_factor_gt .0465
_refine_ls_shift/su_max <0.001
_refine_ls_shift/su_mean .000
_refine_ls_structure_factor_coef Fsqd
_refine_ls_weighting_details 'calc w = 1/[\s^2^(Fo^2^)+(0.0680P)^2^] where P=(Fo^2^+2Fc^2^)/3'
_refine_ls_weighting_scheme calc
_refine_ls_wR_factor_ref .1358
_reflns_number_gt 3614
_reflns_number_total 6572
_reflns_threshold_expression I>2\s(I)
_cod_data_source_file vj1127.cif
_cod_data_source_block I
_cod_depositor_comments
;
The following automatic conversions were performed:
'_symmetry_cell_setting' value 'Monoclinic' changed to 'monoclinic'
according to '/home/saulius/struct/CIF-dictionaries/cif_core.dic'
dictionary named 'cif_core.dic' version 2.4.1 from 2010-06-29.

Automatic conversion script
Id: cif_fix_enum 1527 2010-12-29 10:47:43Z saulius 

The following automatic conversions were performed:

'_symmetry_cell_setting' value 'Monoclinic' changed to 'monoclinic'
according to /home/saulius/struct/CIF-dictionaries/cif_core.dic
dictionary named 'cif_core.dic' version 2.4.1 from 2010-06-29.

Automatic conversion script
Id: cif_fix_values 1715 2011-07-08 13:25:40Z adriana 
;
_cod_original_sg_symbol_H-M 'P 21/c'
_cod_database_code 2011834
_cod_database_fobs_code 2011834

loop_
_symmetry_equiv_pos_as_xyz
'x, y, z'
'-x, y+1/2, -z+1/2'
'-x, -y, -z'
'x, -y-1/2, z-1/2'

loop_
_atom_site_label
_atom_site_fract_x
_atom_site_fract_y
_atom_site_fract_z
_atom_site_U_iso_or_equiv
_atom_site_adp_type
_atom_site_calc_flag
_atom_site_refinement_flags
_atom_site_occupancy
_atom_site_disorder_assembly
_atom_site_disorder_group
_atom_site_type_symbol
S1 .37323(6) .40954(3) .81419(6) .04859(18) Uani d . 1 . . S
S2 .07641(7) .61162(3) .96867(6) .05512(19) Uani d . 1 . . S
S3 -.18899(7) .38665(3) .49546(6) .0623(2) Uani d . 1 . . S
O1 -.06145(17) .36808(8) .60595(15) .0614(5) Uani d . 1 . . O
O2 .18674(18) .57087(8) .96467(16) .0636(5) Uani d . 1 . . O
O3 .45664(17) .46049(8) .84379(17) .0640(5) Uani d . 1 . . O
O4 .33576(18) .38053(8) .69667(15) .0644(5) Uani d . 1 . . O
O5 -.0241(2) .57494(9) .97176(19) .0791(6) Uani d . 1 . . O
O6 .1396(2) .65128(8) 1.06877(16) .0811(6) Uani d . 1 . . O
O7 -.26634(19) .33362(9) .47450(19) .0853(6) Uani d . 1 . . O
O8 -.1611(2) .41154(10) .39737(17) .0836(6) Uani d . 1 . . O
N .24073(17) .43264(8) .82231(17) .0471(5) Uani d . 1 . . N
C1 .0429(2) .41098(12) .6444(2) .0598(7) Uani d . 1 . . C
H1A .0119 .4515 .6439 .072 Uiso calc R 1 . . H
H1B .0874 .4093 .5900 .072 Uiso calc R 1 . . H
C2 .1302(2) .39234(11) .7747(2) .0500(6) Uani d . 1 . . C
H2A .0843 .3941 .8278 .060 Uiso calc R 1 . . H
H2B .1584 .3514 .7741 .060 Uiso calc R 1 . . H
C3 .2489(2) .47456(10) .9228(2) .0489(6) Uani d . 1 . . C
H3A .3340 .4906 .9614 .059 Uiso calc R 1 . . H
H3B .2296 .4534 .9848 .059 Uiso calc R 1 . . H
C4 .1552(3) .52530(12) .8695(2) .0671(8) Uani d . 1 . . C
H4A .1624 .5414 .7965 .081 Uiso calc R 1 . . H
H4B .0693 .5111 .8476 .081 Uiso calc R 1 . . H
C5 .4402(2) .35443(10) .9291(2) .0452(5) Uani d . 1 . . C
C6 .4132(3) .29397(12) .9028(3) .0668(8) Uani d . 1 . . C
H6 .3572 .2815 .8208 .080 Uiso calc R 1 . . H
C7 .4670(3) .25161(12) .9944(3) .0730(8) Uani d . 1 . . C
H7 .4473 .2095 .9753 .088 Uiso calc R 1 . . H
C8 .5484(2) .26772(12) 1.1131(2) .0577(7) Uani d . 1 . . C
C9 .5742(3) .32818(12) 1.1366(2) .0643(7) Uani d . 1 . . C
H9 .6311 .3405 1.2184 .077 Uiso calc R 1 . . H
C10 .5215(2) .37172(12) 1.0471(2) .0562(6) Uani d . 1 . . C
H10 .5409 .4138 1.0665 .067 Uiso calc R 1 . . H
C11 .6083(3) .22042(15) 1.2105(3) .0885(10) Uani d . 1 . . C
H11A .5784 .1811 1.1765 .106 Uiso calc R 1 . . H
H11B .5854 .2278 1.2797 .106 Uiso calc R 1 . . H
H11C .6997 .2221 1.2378 .106 Uiso calc R 1 . . H
C12 .0198(2) .65134(10) .8280(2) .0441(5) Uani d . 1 . . C
C13 -.0861(2) .63005(11) .7304(2) .0564(7) Uani d . 1 . . C
H13 -.1268 .5932 .7385 .068 Uiso calc R 1 . . H
C14 -.1328(3) .66221(12) .6213(2) .0605(7) Uani d . 1 . . C
H14 -.2066 .6472 .5534 .073 Uiso calc R 1 . . H
C15 -.0773(3) .71512(11) .6063(2) .0533(6) Uani d . 1 . . C
C16 .0292(3) .73507(11) .7055(2) .0606(7) Uani d . 1 . . C
H16 .0703 .7718 .6969 .073 Uiso calc R 1 . . H
C17 .0786(2) .70413(11) .8163(2) .0559(6) Uani d . 1 . . C
H17 .1527 .7191 .8842 .067 Uiso calc R 1 . . H
C18 -.1304(3) .74921(13) .4865(3) .0778(9) Uani d . 1 . . C
H18A -.0801 .7850 .4929 .093 Uiso calc R 1 . . H
H18B -.2173 .7606 .4688 .093 Uiso calc R 1 . . H
H18C -.1280 .7240 .4208 .093 Uiso calc R 1 . . H
C19 -.2501(2) .44420(11) .5588(2) .0517(6) Uani d . 1 . . C
C20 -.2557(3) .43598(12) .6741(2) .0597(7) Uani d . 1 . . C
H20 -.2214 .3999 .7215 .072 Uiso calc R 1 . . H
C21 -.3106(3) .48001(13) .7190(2) .0613(7) Uani d . 1 . . C
H21 -.3146 .4743 .7985 .074 Uiso calc R 1 . . H
C22 -.3604(2) .53219(12) .6537(2) .0556(6) Uani d . 1 . . C
C23 -.3551(2) .53909(12) .5378(2) .0566(7) Uani d . 1 . . C
H23 -.3910 .5747 .4896 .068 Uiso calc R 1 . . H
C24 -.2997(2) .49590(12) .4915(2) .0543(6) Uani d . 1 . . C
H24 -.2955 .5017 .4121 .065 Uiso calc R 1 . . H
C25 -.4185(3) .58014(14) .7057(3) .0791(9) Uani d . 1 . . C
H25A -.4140 .5676 .7857 .095 Uiso calc R 1 . . H
H25B -.5064 .5860 .6508 .095 Uiso calc R 1 . . H
H25C -.3725 .6175 .7139 .095 Uiso calc R 1 . . H

loop_
_atom_site_aniso_label
_atom_site_aniso_U_11
_atom_site_aniso_U_22
_atom_site_aniso_U_33
_atom_site_aniso_U_12
_atom_site_aniso_U_13
_atom_site_aniso_U_23
S1 .0483(3) .0542(4) .0458(3) .0090(3) .0214(3) .0081(3)
S2 .0721(4) .0486(4) .0493(4) .0125(3) .0289(3) .0048(3)
S3 .0580(4) .0741(5) .0430(4) .0003(4) .0073(3) -.0048(3)
O1 .0548(11) .0618(11) .0538(10) -.0011(9) .0069(8) .0014(8)
O2 .0683(12) .0601(11) .0549(10) .0180(9) .0163(9) -.0046(8)
O3 .0556(10) .0624(11) .0790(12) -.0030(9) .0320(9) .0159(9)
O4 .0719(12) .0822(13) .0418(10) .0207(10) .0255(9) .0042(9)
O5 .0896(15) .0773(13) .0860(14) -.0006(11) .0513(12) .0240(11)
O6 .1198(17) .0647(12) .0459(10) .0169(12) .0191(11) -.0078(9)
O7 .0759(14) .0760(13) .0819(14) -.0190(11) .0078(11) -.0256(11)
O8 .0899(15) .1155(17) .0463(11) .0188(13) .0280(10) .0076(10)
N .0425(11) .0484(11) .0477(11) .0084(9) .0151(9) -.0033(9)
C1 .0537(15) .0672(16) .0517(15) -.0017(13) .0135(12) .0063(13)
C2 .0474(14) .0523(14) .0474(13) .0020(12) .0158(11) .0018(11)
C3 .0521(14) .0464(13) .0449(13) .0056(11) .0158(11) -.0001(10)
C4 .083(2) .0641(17) .0469(15) .0216(15) .0177(14) -.0047(13)
C5 .0433(13) .0484(14) .0452(13) .0054(11) .0188(11) .0010(10)
C6 .0675(18) .0529(16) .0624(17) .0056(14) .0072(14) -.0048(13)
C7 .0749(19) .0446(15) .083(2) .0033(14) .0141(16) .0070(14)
C8 .0538(16) .0602(17) .0617(16) .0151(13) .0257(13) .0152(13)
C9 .0681(18) .0662(18) .0460(14) .0089(15) .0093(13) .0023(13)
C10 .0584(16) .0532(15) .0483(14) .0011(12) .0119(12) -.0018(12)
C11 .088(2) .085(2) .093(2) .0257(18) .0356(19) .0404(18)
C12 .0516(14) .0405(13) .0448(13) .0033(11) .0239(11) -.0004(10)
C13 .0571(16) .0478(14) .0611(16) -.0113(12) .0201(13) .0048(12)
C14 .0570(16) .0595(16) .0551(15) -.0106(13) .0116(13) .0017(13)
C15 .0599(15) .0533(14) .0473(14) -.0027(13) .0219(12) .0038(12)
C16 .0657(17) .0510(15) .0636(17) -.0150(13) .0240(14) .0052(13)
C17 .0585(15) .0515(15) .0527(15) -.0089(12) .0167(12) -.0028(12)
C18 .088(2) .077(2) .0593(17) -.0085(18) .0198(15) .0128(15)
C19 .0461(13) .0628(16) .0386(13) -.0090(12) .0089(10) .0023(11)
C20 .0645(17) .0652(17) .0432(14) -.0005(14) .0148(12) .0133(12)
C21 .0645(17) .0751(18) .0443(14) -.0062(15) .0217(13) .0033(14)
C22 .0418(13) .0666(17) .0547(15) -.0102(12) .0152(12) -.0032(13)
C23 .0501(14) .0583(16) .0526(15) -.0070(12) .0108(12) .0087(12)
C24 .0551(15) .0628(16) .0403(13) -.0089(13) .0140(11) .0080(12)
C25 .0664(19) .091(2) .078(2) -.0045(17) .0270(16) -.0083(17)

loop_
_atom_type_symbol
_atom_type_description
_atom_type_scat_dispersion_real
_atom_type_scat_dispersion_imag
_atom_type_scat_source
C C .0033 .0016 'International Tables Vol C Tables 4.2.6.8 and 6.1.1.4'
H H .0000 .0000 'International Tables Vol C Tables 4.2.6.8 and 6.1.1.4'
N N .0061 .0033 'International Tables Vol C Tables 4.2.6.8 and 6.1.1.4'
O O .0106 .0060 'International Tables Vol C Tables 4.2.6.8 and 6.1.1.4'
S S .1246 .1234 'International Tables Vol C Tables 4.2.6.8 and 6.1.1.4'

loop_
_geom_angle_atom_site_label_1
_geom_angle_atom_site_label_2
_geom_angle_atom_site_label_3
_geom_angle
O3 S1 O4 120.43(12)
O3 S1 N 106.43(10)
O4 S1 N 105.52(11)
O3 S1 C5 108.39(11)
O4 S1 C5 107.81(11)
N S1 C5 107.64(11)
O6 S2 O5 119.00(14)
O6 S2 O2 103.32(12)
O5 S2 O2 109.93(12)
O6 S2 C12 110.48(11)
O5 S2 C12 108.12(12)
O2 S2 C12 105.09(10)
O8 S3 O7 119.92(13)
O8 S3 O1 109.81(12)
O7 S3 O1 103.57(11)
O8 S3 C19 108.54(13)
O7 S3 C19 110.24(13)
O1 S3 C19 103.45(10)
C1 O1 S3 117.68(15)
C4 O2 S2 117.98(16)
C2 N C3 117.43(19)
C2 N S1 117.72(15)
C3 N S1 118.45(15)
O1 C1 C2 105.52(19)
N C2 C1 110.08(19)
N C3 C4 108.99(18)
O2 C4 C3 106.2(2)
C6 C5 C10 119.7(2)
C6 C5 S1 120.64(18)
C10 C5 S1 119.70(18)
C7 C6 C5 119.6(2)
C6 C7 C8 121.9(3)
C9 C8 C7 117.3(2)
C9 C8 C11 121.8(3)
C7 C8 C11 120.8(3)
C8 C9 C10 122.2(2)
C9 C10 C5 119.4(2)
C13 C12 C17 120.4(2)
C13 C12 S2 119.20(18)
C17 C12 S2 120.34(18)
C14 C13 C12 119.2(2)
C15 C14 C13 122.1(2)
C14 C15 C16 117.4(2)
C14 C15 C18 120.9(2)
C16 C15 C18 121.7(2)
C17 C16 C15 122.2(2)
C16 C17 C12 118.7(2)
C24 C19 C20 120.0(3)
C24 C19 S3 120.03(19)
C20 C19 S3 119.8(2)
C21 C20 C19 119.1(2)
C20 C21 C22 122.0(2)
C21 C22 C23 117.9(2)
C21 C22 C25 120.9(3)
C23 C22 C25 121.1(3)
C24 C23 C22 121.1(2)
C23 C24 C19 119.9(2)

loop_
_geom_bond_atom_site_label_1
_geom_bond_atom_site_label_2
_geom_bond_site_symmetry_2
_geom_bond_distance
_geom_bond_publ_flag
S1 O3 . 1.4228(18) ?
S1 O4 . 1.4234(18) ?
S1 N . 1.6307(19) ?
S1 C5 . 1.750(2) ?
S2 O6 . 1.4117(18) ?
S2 O5 . 1.414(2) ?
S2 O2 . 1.5606(18) ?
S2 C12 . 1.750(2) ?
S3 O8 . 1.420(2) ?
S3 O7 . 1.426(2) ?
S3 O1 . 1.5704(18) ?
S3 C19 . 1.749(3) ?
O1 C1 . 1.445(3) ?
O2 C4 . 1.438(3) ?
N C2 . 1.459(3) ?
N C3 . 1.472(3) ?
C1 C2 . 1.513(3) ?
C3 C4 . 1.502(3) ?
C5 C6 . 1.376(3) ?
C5 C10 . 1.379(3) ?
C6 C7 . 1.372(4) ?
C7 C8 . 1.379(4) ?
C8 C9 . 1.370(4) ?
C8 C11 . 1.498(3) ?
C9 C10 . 1.373(3) ?
C12 C13 . 1.375(3) ?
C12 C17 . 1.377(3) ?
C13 C14 . 1.373(3) ?
C14 C15 . 1.371(3) ?
C15 C16 . 1.379(4) ?
C15 C18 . 1.494(3) ?
C16 C17 . 1.376(3) ?
C19 C24 . 1.374(3) ?
C19 C20 . 1.390(3) ?
C20 C21 . 1.369(4) ?
C21 C22 . 1.374(4) ?
C22 C23 . 1.392(3) ?
C22 C25 . 1.500(4) ?
C23 C24 . 1.368(4) ?

loop_
_geom_hbond_atom_site_label_D
_geom_hbond_atom_site_label_H
_geom_hbond_atom_site_label_A
_geom_hbond_site_symmetry_A
_geom_hbond_distance_DH
_geom_hbond_distance_HA
_geom_hbond_distance_DA
_geom_hbond_angle_DHA
_geom_hbond_publ_flag
C4 H4A O8 3_566 .96 2.495 3.451(4) 174.4 y
C20 H20 O6 3_567 .96 2.526 3.376(3) 147.5 y

loop_
_geom_torsion_atom_site_label_1
_geom_torsion_atom_site_label_2
_geom_torsion_atom_site_label_3
_geom_torsion_atom_site_label_4
_geom_torsion
O1 C1 C2 N 179.29(19)
O2 C4 C3 N -167.7(2)

loop_
_cod_related_entry_id
_cod_related_entry_database
_cod_related_entry_code
1 ChemSpider 235034
